data_2005256
loop_
_publ_author_name
'Reuter, G.'
'Sebastian, J.'
'Frenzen, G.'

_publ_contact_author
;
Gerlinde Frenzen
FB Biologie/Chemie
Univ. Gh Kassel
Heinrich-Plett-Str. 40
34132 Kassel
Germany
;
_publ_section_title
;
 Tetracaesium Ytterbium Heptachloride with Partly Disordered Chloride
 Ions
;
_journal_issue 8
_journal_name_full 'Acta Crystallographica Section C'
_journal_page_first 1859
_journal_page_last 1862
_journal_paper_doi 10.1107/S0108270196003137
_journal_volume 52
_journal_year 1996
_chemical_formula_iupac 'Cs4 Yb Cl7'
_chemical_formula_sum 'Cl7 Cs4 Yb'
_chemical_formula_weight 952.83
_chemical_name_systematic
;
 ?
;
_space_group_IT_number 166
_symmetry_cell_setting trigonal
_symmetry_space_group_name_Hall '-R 3 2"'
_symmetry_space_group_name_H-M 'R -3 m :H'
_audit_creation_method SHELXL
_cell_angle_alpha 90
_cell_angle_beta 90
_cell_angle_gamma 120
_cell_formula_units_Z 3
_cell_length_a 7.646(4)
_cell_length_b 7.646(4)
_cell_length_c 26.29(1)
_cell_measurement_reflns_used 25
_cell_measurement_temperature 293(2)
_cell_measurement_theta_max 16
_cell_measurement_theta_min 10
_cell_volume 1331.0(11)
_computing_cell_refinement 'CAD4 EXPRESS'
_computing_data_collection 'CAD4 EXPRESS (Enraf-Nonius, 1994)'
_computing_data_reduction 'PROCESS, PSISCAN, PSICALC MolEN (Fair, 1990)'
_computing_molecular_graphics 'ZORTEP (Zsolnai, 1994)'
_computing_publication_material 'SHELXL93 (Sheldrick, 1993)'
_computing_structure_refinement 'SHELXL93 (Sheldrick, 1993)'
_computing_structure_solution 'SHELXS86 (Sheldrick, 1990)'
_diffrn_ambient_temperature 293(2)
_diffrn_measurement_device 'Enraf Nonius CAD4'
_diffrn_measurement_method '\w scans'
_diffrn_radiation_monochromator graphite
_diffrn_radiation_source 'fine-focus sealed tube'
_diffrn_radiation_type MoK\a
_diffrn_radiation_wavelength 0.71073
_diffrn_reflns_av_R_equivalents 0.0488
_diffrn_reflns_av_sigmaI/netI 0.0208
_diffrn_reflns_limit_h_max 8
_diffrn_reflns_limit_h_min -8
_diffrn_reflns_limit_k_max 8
_diffrn_reflns_limit_k_min -8
_diffrn_reflns_limit_l_max 30
_diffrn_reflns_limit_l_min -30
_diffrn_reflns_number 2852
_diffrn_reflns_theta_max 23.98
_diffrn_reflns_theta_min 2.32
_diffrn_standards_decay_% 0.94
_diffrn_standards_interval_time 120
_diffrn_standards_number 3
_exptl_absorpt_coefficient_mu 14.372
_exptl_absorpt_correction_T_max 0.99
_exptl_absorpt_correction_T_min 0.64
_exptl_absorpt_correction_type '\y scans'
_exptl_crystal_colour colourless
_exptl_crystal_density_diffrn 3.566
_exptl_crystal_density_meas ?
_exptl_crystal_description platelets
_exptl_crystal_F_000 1227
_refine_diff_density_max 0.747
_refine_diff_density_min -1.867
_refine_ls_extinction_method none
_refine_ls_goodness_of_fit_all 1.270
_refine_ls_goodness_of_fit_obs 1.272
_refine_ls_matrix_type full
_refine_ls_number_parameters 21
_refine_ls_number_reflns 298
_refine_ls_number_restraints 0
_refine_ls_restrained_S_all 1.270
_refine_ls_restrained_S_obs 1.272
_refine_ls_R_factor_all 0.0409
_refine_ls_R_factor_obs 0.0395
_refine_ls_shift/esd_max 0.000
_refine_ls_shift/esd_mean 0.000
_refine_ls_structure_factor_coef Fsqd
_refine_ls_weighting_details 'w=1/[\s^2^(Fo^2^)+(0.0335P)^2^+51.0048P] where P=(Fo^2^+2Fc^2^)/3'
_refine_ls_weighting_scheme calc
_refine_ls_wR_factor_all 0.0921
_refine_ls_wR_factor_obs 0.0914
_reflns_number_observed 293
_reflns_number_total 298
_reflns_observed_criterion >2sigma(I)
_cod_data_source_file jz1121.cif
_cod_data_source_block cs4yb
_cod_depositor_comments
;
The following automatic conversions were performed:

'_exptl_crystal_density_meas' value 'not measured' was changed to '?'
- the value is perceived as not measured.

Automatic conversion script
Id: cif_fix_values 3008 2015-01-20 13:52:24Z robertas 

The following automatic conversions were performed:

'_refine_ls_weighting_scheme' value '
calc w=1/[\s^2^(Fo^2^)+(0.0335P)^2^+51.0048P] where
P=(Fo^2^+2Fc^2^)/3' was changed to 'calc'. New tag
'_refine_ls_weighting_details' was created. The value of the new tag
was set to 'w=1/[\s^2^(Fo^2^)+(0.0335P)^2^+51.0048P] where
P=(Fo^2^+2Fc^2^)/3'.

Automatic conversion script
Id: cif_fix_values 3143 2015-03-26 13:38:13Z robertas 
;
_cod_original_cell_volume 1331(1)
_cod_original_sg_symbol_H-M 'R -3 m'
_cod_database_code 2005256

loop_
_symmetry_equiv_pos_as_xyz
'x, y, z'
'-y, x-y, z'
'-x+y, -x, z'
'-y, -x, z'
'-x+y, y, z'
'x, x-y, z'
'x+2/3, y+1/3, z+1/3'
'-y+2/3, x-y+1/3, z+1/3'
'-x+y+2/3, -x+1/3, z+1/3'
'-y+2/3, -x+1/3, z+1/3'
'-x+y+2/3, y+1/3, z+1/3'
'x+2/3, x-y+1/3, z+1/3'
'x+1/3, y+2/3, z+2/3'
'-y+1/3, x-y+2/3, z+2/3'
'-x+y+1/3, -x+2/3, z+2/3'
'-y+1/3, -x+2/3, z+2/3'
'-x+y+1/3, y+2/3, z+2/3'
'x+1/3, x-y+2/3, z+2/3'
'-x, -y, -z'
'y, -x+y, -z'
'x-y, x, -z'
'y, x, -z'
'x-y, -y, -z'
'-x, -x+y, -z'
'-x+2/3, -y+1/3, -z+1/3'
'y+2/3, -x+y+1/3, -z+1/3'
'x-y+2/3, x+1/3, -z+1/3'
'y+2/3, x+1/3, -z+1/3'
'x-y+2/3, -y+1/3, -z+1/3'
'-x+2/3, -x+y+1/3, -z+1/3'
'-x+1/3, -y+2/3, -z+2/3'
'y+1/3, -x+y+2/3, -z+2/3'
'x-y+1/3, x+2/3, -z+2/3'
'y+1/3, x+2/3, -z+2/3'
'x-y+1/3, -y+2/3, -z+2/3'
'-x+1/3, -x+y+2/3, -z+2/3'

loop_
_atom_site_aniso_label
_atom_site_aniso_U_11
_atom_site_aniso_U_22
_atom_site_aniso_U_33
_atom_site_aniso_U_12
_atom_site_aniso_U_13
_atom_site_aniso_U_23
Yb 0.0267(5) 0.0267(5) 0.0228(7) 0.0134(3) 0.000 0.000
Cs1 0.0536(8) 0.0536(8) 0.0348(9) 0.0268(4) 0.000 0.000
Cs2 0.1192(15) 0.1192(15) 0.0357(11) 0.0596(7) 0.000 0.000
Cl1 0.062(2) 0.034(2) 0.039(2) 0.0168(10) 0.0035(8) 0.007(2)
Cl2 0.15(4) 0.083(19) 0.014(7) 0.041(10) 0.004(9) 0.008(18)

loop_
_atom_site_label
_atom_site_occupancy
_atom_site_fract_x
_atom_site_fract_y
_atom_site_fract_z
_atom_site_U_iso_or_equiv
_atom_site_thermal_displace_type
_atom_site_calc_flag
_atom_site_refinement_flags
_atom_site_type_symbol
Yb 1 0 0 0 .0254(4) Uani d S Yb
Cs1 1 0 0 .37692(6) .0474(6) Uani d S Cs
Cs2 1 0 0 .17229(8) .091(1) Uani d S Cs
Cl1 1 .1585(3) .3170(5) -.0580(1) .048(1) Uani d S Cl
Cl2 .17 .412(3) -0.175(5) .166(2) .09(2) Uani d SP Cl

loop_
_atom_type_symbol
_atom_type_description
_atom_type_scat_dispersion_real
_atom_type_scat_dispersion_imag
_atom_type_scat_source
Yb Yb -0.3850 5.5486 'International Tables Vol C Tables 4.2.6.8 and 6.1.1.4'
Cs Cs -0.3680 2.1192 'International Tables Vol C Tables 4.2.6.8 and 6.1.1.4'
Cl Cl 0.1484 0.1585 'International Tables Vol C Tables 4.2.6.8 and 6.1.1.4'

loop_
_geom_angle_atom_site_label_1
_geom_angle_atom_site_label_2
_geom_angle_atom_site_label_3
_geom_angle_site_symmetry_1
_geom_angle_site_symmetry_3
_geom_angle
Cl1 Yb Cl1 19 20 88.96(12)
Cl1 Yb Cl1 19 2 91.04(12)
Cl1 Yb Cl1 20 2 180.0
Cl1 Yb Cl1 19 . 180.0
Cl1 Yb Cl1 20 . 91.04(12)
Cl1 Yb Cl1 2 . 88.96(12)
Cl1 Yb Cl1 19 21 88.96(12)
Cl1 Yb Cl1 20 21 88.96(12)
Cl1 Yb Cl1 2 21 91.04(12)
Cl1 Yb Cl1 . 21 91.04(12)
Cl1 Yb Cl1 19 3 91.04(12)
Cl1 Yb Cl1 20 3 91.04(12)
Cl1 Yb Cl1 2 3 88.96(12)
Cl1 Yb Cl1 . 3 88.96(12)
Cl1 Yb Cl1 21 3 180.0
Cl1 Yb Cs2 19 19 125.99(8)
Cl1 Yb Cs2 20 19 125.99(8)
Cl1 Yb Cs2 2 19 54.00(8)
Cl1 Yb Cs2 . 19 54.00(8)
Cl1 Yb Cs2 21 19 125.99(8)
Cl1 Yb Cs2 3 19 54.01(8)
Cl1 Yb Cs2 19 . 54.01(8)
Cl1 Yb Cs2 20 . 54.01(8)
Cl1 Yb Cs2 2 . 126.00(8)
Cl1 Yb Cs2 . . 126.00(8)
Cl1 Yb Cs2 21 . 54.01(8)
Cl1 Yb Cs2 3 . 126.00(8)
Cs2 Yb Cs2 19 . 180.0
Cl1 Yb Cs1 19 25_445 50.55(9)
Cl1 Yb Cs1 20 25_445 122.632(14)
Cl1 Yb Cs1 2 25_445 57.369(14)
Cl1 Yb Cs1 . 25_445 129.45(9)
Cl1 Yb Cs1 21 25_445 122.630(14)
Cl1 Yb Cs1 3 25_445 57.371(14)
Cs2 Yb Cs1 19 25_445 75.45(2)
Cs2 Yb Cs1 . 25_445 104.55(2)
Cl1 Yb Cs1 19 13_444 57.369(14)
Cl1 Yb Cs1 20 13_444 129.46(9)
Cl1 Yb Cs1 2 13_444 50.55(9)
Cl1 Yb Cs1 . 13_444 122.630(14)
Cl1 Yb Cs1 21 13_444 57.370(14)
Cl1 Yb Cs1 3 13_444 122.630(14)
Cs2 Yb Cs1 19 13_444 104.55(2)
Cs2 Yb Cs1 . 13_444 75.45(2)
Cs1 Yb Cs1 25_445 13_444 66.09(2)
Cl1 Yb Cs1 19 13_554 129.46(9)
Cl1 Yb Cs1 20 13_554 57.369(14)
Cl1 Yb Cs1 2 13_554 122.630(14)
Cl1 Yb Cs1 . 13_554 50.55(9)
Cl1 Yb Cs1 21 13_554 57.370(14)
Cl1 Yb Cs1 3 13_554 122.629(14)
Cs2 Yb Cs1 19 13_554 104.55(2)
Cs2 Yb Cs1 . 13_554 75.45(2)
Cs1 Yb Cs1 25_445 13_554 180.0
Cs1 Yb Cs1 13_444 13_554 113.91(2)
Cl1 Yb Cs1 19 25 122.632(14)
Cl1 Yb Cs1 20 25 50.54(9)
Cl1 Yb Cs1 2 25 129.45(9)
Cl1 Yb Cs1 . 25 57.369(14)
Cl1 Yb Cs1 21 25 122.630(14)
Cl1 Yb Cs1 3 25 57.370(14)
Cs2 Yb Cs1 19 25 75.45(2)
Cs2 Yb Cs1 . 25 104.55(2)
Cs1 Yb Cs1 25_445 25 113.91(2)
Cs1 Yb Cs1 13_444 25 180.0
Cs1 Yb Cs1 13_554 25 66.09(2)
Cl2 Cs1 Cl2 9 8_445 31.0(9)
Cl2 Cs1 Cl2 9 7_455 31.0(9)
Cl2 Cs1 Cl2 8_445 7_455 31.0(9)
Cl2 Cs1 Cl2 9 33_445 35.8(11)
Cl2 Cs1 Cl2 8_445 33_445 17.7(5)
Cl2 Cs1 Cl2 7_455 33_445 17.7(5)
Cl2 Cs1 Cl2 9 31_545 17.7(5)
Cl2 Cs1 Cl2 8_445 31_545 17.7(5)
Cl2 Cs1 Cl2 7_455 31_545 35.8(11)
Cl2 Cs1 Cl2 33_445 31_545 30.8(10)
Cl2 Cs1 Cl2 9 32 17.7(5)
Cl2 Cs1 Cl2 8_445 32 35.8(11)
Cl2 Cs1 Cl2 7_455 32 17.7(5)
Cl2 Cs1 Cl2 33_445 32 30.8(10)
Cl2 Cs1 Cl2 31_545 32 30.8(10)
Cl2 Cs1 Cl1 9 7_445 128.1(4)
Cl2 Cs1 Cl1 8_445 7_445 128.1(4)
Cl2 Cs1 Cl1 7_455 7_445 157.0(5)
Cl2 Cs1 Cl1 33_445 7_445 145.05(10)
Cl2 Cs1 Cl1 31_545 7_445 121.2(6)
Cl2 Cs1 Cl1 32 7_445 145.05(10)
Cl2 Cs1 Cl1 9 8 128.1(4)
Cl2 Cs1 Cl1 8_445 8 157.0(5)
Cl2 Cs1 Cl1 7_455 8 128.1(4)
Cl2 Cs1 Cl1 33_445 8 145.04(10)
Cl2 Cs1 Cl1 31_545 8 145.05(10)
Cl2 Cs1 Cl1 32 8 121.2(6)
Cl1 Cs1 Cl1 7_445 8 69.13(10)
Cl2 Cs1 Cl1 9 9_455 157.0(5)
Cl2 Cs1 Cl1 8_445 9_455 128.1(4)
Cl2 Cs1 Cl1 7_455 9_455 128.1(4)
Cl2 Cs1 Cl1 33_445 9_455 121.2(6)
Cl2 Cs1 Cl1 31_545 9_455 145.05(9)
Cl2 Cs1 Cl1 32 9_455 145.04(9)
Cl1 Cs1 Cl1 7_445 9_455 69.13(10)
Cl1 Cs1 Cl1 8 9_455 69.13(10)
Cl2 Cs1 Cl1 9 26_445 69.2(4)
Cl2 Cs1 Cl1 8_445 26_445 84.12(6)
Cl2 Cs1 Cl1 7_455 26_445 100.2(5)
Cl2 Cs1 Cl1 33_445 26_445 99.6(5)
Cl2 Cs1 Cl1 31_545 26_445 68.7(5)
Cl2 Cs1 Cl1 32 26_445 85.11(7)
Cl1 Cs1 Cl1 7_445 26_445 60.06(10)
Cl1 Cs1 Cl1 8 26_445 95.33(6)
Cl1 Cs1 Cl1 9_455 26_445 129.02(4)
Cl2 Cs1 Cl1 9 25 69.2(4)
Cl2 Cs1 Cl1 8_445 25 100.2(5)
Cl2 Cs1 Cl1 7_455 25 84.12(6)
Cl2 Cs1 Cl1 33_445 25 99.6(5)
Cl2 Cs1 Cl1 31_545 25 85.11(7)
Cl2 Cs1 Cl1 32 25 68.7(5)
Cl1 Cs1 Cl1 7_445 25 95.33(6)
Cl1 Cs1 Cl1 8 25 60.06(10)
Cl1 Cs1 Cl1 9_455 25 129.02(4)
Cl1 Cs1 Cl1 26_445 25 62.90(11)
Cl2 Cs1 Cl1 9 27_445 84.12(6)
Cl2 Cs1 Cl1 8_445 27_445 69.2(5)
Cl2 Cs1 Cl1 7_455 27_445 100.2(5)
Cl2 Cs1 Cl1 33_445 27_445 85.11(7)
Cl2 Cs1 Cl1 31_545 27_445 68.7(5)
Cl2 Cs1 Cl1 32 27_445 99.6(5)
Cl1 Cs1 Cl1 7_445 27_445 60.06(10)
Cl1 Cs1 Cl1 8 27_445 129.02(4)
Cl1 Cs1 Cl1 9_455 27_445 95.33(6)
Cl1 Cs1 Cl1 26_445 27_445 56.45(11)
Cl1 Cs1 Cl1 25 27_445 119.04(2)
Cl2 Cs1 Cl1 9 27 84.12(6)
Cl2 Cs1 Cl1 8_445 27 100.2(5)
Cl2 Cs1 Cl1 7_455 27 69.2(5)
Cl2 Cs1 Cl1 33_445 27 85.11(7)
Cl2 Cs1 Cl1 31_545 27 99.6(5)
Cl2 Cs1 Cl1 32 27 68.7(5)
Cl1 Cs1 Cl1 7_445 27 129.02(4)
Cl1 Cs1 Cl1 8 27 60.06(10)
Cl1 Cs1 Cl1 9_455 27 95.33(6)
Cl1 Cs1 Cl1 26_445 27 119.04(2)
Cl1 Cs1 Cl1 25 27 56.45(11)
Cl1 Cs1 Cl1 27_445 27 168.23(12)
Cl2 Cs1 Cl1 9 25_455 100.2(5)
Cl2 Cs1 Cl1 8_445 25_455 69.2(4)
Cl2 Cs1 Cl1 7_455 25_455 84.12(6)
Cl2 Cs1 Cl1 33_445 25_455 68.7(5)
Cl2 Cs1 Cl1 31_545 25_455 85.11(7)
Cl2 Cs1 Cl1 32 25_455 99.6(5)
Cl1 Cs1 Cl1 7_445 25_455 95.33(6)
Cl1 Cs1 Cl1 8 25_455 129.02(4)
Cl1 Cs1 Cl1 9_455 25_455 60.06(10)
Cl1 Cs1 Cl1 26_445 25_455 119.04(2)
Cl1 Cs1 Cl1 25 25_455 168.23(12)
Cl1 Cs1 Cl1 27_445 25_455 62.90(11)
Cl1 Cs1 Cl1 27 25_455 119.04(2)
Cl2 Cs1 Cl1 9 26_455 100.2(5)
Cl2 Cs1 Cl1 8_445 26_455 84.12(6)
Cl2 Cs1 Cl1 7_455 26_455 69.2(4)
Cl2 Cs1 Cl1 33_445 26_455 68.7(5)
Cl2 Cs1 Cl1 31_545 26_455 99.6(5)
Cl2 Cs1 Cl1 32 26_455 85.11(7)
Cl1 Cs1 Cl1 7_445 26_455 129.02(4)
Cl1 Cs1 Cl1 8 26_455 95.33(6)
Cl1 Cs1 Cl1 9_455 26_455 60.06(10)
Cl1 Cs1 Cl1 26_445 26_455 168.23(12)
Cl1 Cs1 Cl1 25 26_455 119.04(2)
Cl1 Cs1 Cl1 27_445 26_455 119.04(2)
Cl1 Cs1 Cl1 27 26_455 62.90(11)
Cl1 Cs1 Cl1 25_455 26_455 56.45(11)
Cl2 Cs1 Yb 9 7_445 95.1(3)
Cl2 Cs1 Yb 8_445 7_445 95.1(3)
Cl2 Cs1 Yb 7_455 7_445 122.5(5)
Cl2 Cs1 Yb 33_445 7_445 112.8(2)
Cl2 Cs1 Yb 31_545 7_445 86.7(6)
Cl2 Cs1 Yb 32 7_445 112.8(3)
Cl1 Cs1 Yb 7_445 7_445 34.52(6)
Cl1 Cs1 Yb 8 7_445 97.31(4)
Cl1 Cs1 Yb 9_455 7_445 97.31(4)
Cl1 Cs1 Yb 26_445 7_445 34.64(5)
Cl1 Cs1 Yb 25 7_445 92.98(6)
Cl1 Cs1 Yb 27_445 7_445 34.64(5)
Cl1 Cs1 Yb 27 7_445 147.67(5)
Cl1 Cs1 Yb 25_455 7_445 92.98(6)
Cl1 Cs1 Yb 26_455 7_445 147.67(6)
Cl2 Cs1 Yb 9 7 95.1(3)
Cl2 Cs1 Yb 8_445 7 122.5(5)
Cl2 Cs1 Yb 7_455 7 95.1(3)
Cl2 Cs1 Yb 33_445 7 112.8(2)
Cl2 Cs1 Yb 31_545 7 112.8(3)
Cl2 Cs1 Yb 32 7 86.7(6)
Cl1 Cs1 Yb 7_445 7 97.31(4)
Cl1 Cs1 Yb 8 7 34.52(6)
Cl1 Cs1 Yb 9_455 7 97.31(4)
Cl1 Cs1 Yb 26_445 7 92.98(6)
Cl1 Cs1 Yb 25 7 34.64(5)
Cl1 Cs1 Yb 27_445 7 147.67(5)
Cl1 Cs1 Yb 27 7 34.64(5)
Cl1 Cs1 Yb 25_455 7 147.67(5)
Cl1 Cs1 Yb 26_455 7 92.98(6)
Yb Cs1 Yb 7_445 7 113.91(2)
Cl2 Cs1 Yb 9 7_455 122.5(5)
Cl2 Cs1 Yb 8_445 7_455 95.1(3)
Cl2 Cs1 Yb 7_455 7_455 95.1(3)
Cl2 Cs1 Yb 33_445 7_455 86.7(6)
Cl2 Cs1 Yb 31_545 7_455 112.8(2)
Cl2 Cs1 Yb 32 7_455 112.8(2)
Cl1 Cs1 Yb 7_445 7_455 97.31(4)
Cl1 Cs1 Yb 8 7_455 97.31(4)
Cl1 Cs1 Yb 9_455 7_455 34.52(6)
Cl1 Cs1 Yb 26_445 7_455 147.67(6)
Cl1 Cs1 Yb 25 7_455 147.67(5)
Cl1 Cs1 Yb 27_445 7_455 92.98(6)
Cl1 Cs1 Yb 27 7_455 92.98(6)
Cl1 Cs1 Yb 25_455 7_455 34.64(5)
Cl1 Cs1 Yb 26_455 7_455 34.64(5)
Yb Cs1 Yb 7_445 7_455 113.91(2)
Yb Cs1 Yb 7 7_455 113.91(2)
Cl2 Cs1 Cs1 9 31_445 125.1(2)
Cl2 Cs1 Cs1 8_445 31_445 99.5(5)
Cl2 Cs1 Cs1 7_455 31_445 125.1(2)
Cl2 Cs1 Cs1 33_445 31_445 107.6(4)
Cl2 Cs1 Cs1 31_545 31_445 107.6(4)
Cl2 Cs1 Cs1 32 31_445 135.3(6)
Cl1 Cs1 Cs1 7_445 31_445 50.30(2)
Cl1 Cs1 Cs1 8 31_445 103.49(8)
Cl1 Cs1 Cs1 9_455 31_445 50.30(2)
Cl1 Cs1 Cs1 26_445 31_445 91.17(5)
Cl1 Cs1 Cs1 25 31_445 145.34(7)
Cl1 Cs1 Cs1 27_445 31_445 45.04(6)
Cl1 Cs1 Cs1 27 31_445 145.33(7)
Cl1 Cs1 Cs1 25_455 31_445 45.04(6)
Cl1 Cs1 Cs1 26_455 31_445 91.17(5)
Yb Cs1 Cs1 7_445 31_445 56.955(9)
Yb Cs1 Cs1 7 31_445 138.01(6)
Yb Cs1 Cs1 7_455 31_445 56.956(9)
Cl2 Cs1 Cs1 9 31 125.1(2)
Cl2 Cs1 Cs1 8_445 31 125.1(2)
Cl2 Cs1 Cs1 7_455 31 99.5(5)
Cl2 Cs1 Cs1 33_445 31 107.6(3)
Cl2 Cs1 Cs1 31_545 31 135.3(6)
Cl2 Cs1 Cs1 32 31 107.6(4)
Cl1 Cs1 Cs1 7_445 31 103.49(8)
Cl1 Cs1 Cs1 8 31 50.29(2)
Cl1 Cs1 Cs1 9_455 31 50.30(2)
Cl1 Cs1 Cs1 26_445 31 145.34(7)
Cl1 Cs1 Cs1 25 31 91.17(5)
Cl1 Cs1 Cs1 27_445 31 145.34(7)
Cl1 Cs1 Cs1 27 31 45.04(6)
Cl1 Cs1 Cs1 25_455 31 91.17(5)
Cl1 Cs1 Cs1 26_455 31 45.04(6)
Yb Cs1 Cs1 7_445 31 138.01(6)
Yb Cs1 Cs1 7 31 56.955(9)
Yb Cs1 Cs1 7_455 31 56.956(9)
Cs1 Cs1 Cs1 31_445 31 100.46(5)
Cl2 Cs2 Cl2 27_445 26_455 119.83(9)
Cl2 Cs2 Cl2 27_445 25 119.83(9)
Cl2 Cs2 Cl2 26_455 25 119.83(9)
Cl2 Cs2 Cl1 27_445 7_445 73.0(5)
Cl2 Cs2 Cl1 26_455 7_445 73.0(5)
Cl2 Cs2 Cl1 25 7_445 132.9(7)
Cl2 Cs2 Cl1 27_445 8 73.0(5)
Cl2 Cs2 Cl1 26_455 8 132.9(7)
Cl2 Cs2 Cl1 25 8 73.0(5)
Cl1 Cs2 Cl1 7_445 8 68.48(11)
Cl2 Cs2 Cl1 27_445 9_455 132.9(7)
Cl2 Cs2 Cl1 26_455 9_455 73.0(5)
Cl2 Cs2 Cl1 25 9_455 73.0(5)
Cl1 Cs2 Cl1 7_445 9_455 68.48(11)
Cl1 Cs2 Cl1 8 9_455 68.48(11)
Cl2 Cs2 Cl1 27_445 19 71.3(6)
Cl2 Cs2 Cl1 26_455 19 71.3(6)
Cl2 Cs2 Cl1 25 19 122.6(7)
Cl1 Cs2 Cl1 7_445 19 104.55(8)
Cl1 Cs2 Cl1 8 19 144.02(4)
Cl1 Cs2 Cl1 9_455 19 144.02(4)
Cl2 Cs2 Cl1 27_445 20 71.3(6)
Cl2 Cs2 Cl1 26_455 20 122.6(7)
Cl2 Cs2 Cl1 25 20 71.3(6)
Cl1 Cs2 Cl1 7_445 20 144.02(4)
Cl1 Cs2 Cl1 8 20 104.55(8)
Cl1 Cs2 Cl1 9_455 20 144.02(4)
Cl1 Cs2 Cl1 19 20 59.46(10)
Cl2 Cs2 Cl1 27_445 21 122.6(7)
Cl2 Cs2 Cl1 26_455 21 71.3(6)
Cl2 Cs2 Cl1 25 21 71.3(6)
Cl1 Cs2 Cl1 7_445 21 144.02(4)
Cl1 Cs2 Cl1 8 21 144.02(4)
Cl1 Cs2 Cl1 9_455 21 104.54(8)
Cl1 Cs2 Cl1 19 21 59.46(10)
Cl1 Cs2 Cl1 20 21 59.46(10)
Cl2 Cs2 Cl2 27_445 2_545 13.1(5)
Cl2 Cs2 Cl2 26_455 2_545 106.8(5)
Cl2 Cs2 Cl2 25 2_545 132.9(5)
Cl1 Cs2 Cl2 7_445 2_545 65.5(6)
Cl1 Cs2 Cl2 8 2_545 80.9(5)
Cl1 Cs2 Cl2 9_455 2_545 131.4(6)
Cl1 Cs2 Cl2 19 2_545 65.0(5)
Cl1 Cs2 Cl2 20 2_545 78.6(6)
Cl1 Cs2 Cl2 21 2_545 121.7(5)
Cl2 Cs2 Cl2 27_445 1_455 132.9(5)
Cl2 Cs2 Cl2 26_455 1_455 13.1(5)
Cl2 Cs2 Cl2 25 1_455 106.8(5)
Cl1 Cs2 Cl2 7_445 1_455 80.9(5)
Cl1 Cs2 Cl2 8 1_455 131.4(6)
Cl1 Cs2 Cl2 9_455 1_455 65.5(6)
Cl1 Cs2 Cl2 19 1_455 78.6(6)
Cl1 Cs2 Cl2 20 1_455 121.7(5)
Cl1 Cs2 Cl2 21 1_455 65.0(5)
Cl2 Cs2 Cl2 2_545 1_455 119.85(8)
Cl2 Cs2 Cl2 27_445 3_665 106.8(5)
Cl2 Cs2 Cl2 26_455 3_665 132.9(4)
Cl2 Cs2 Cl2 25 3_665 13.1(5)
Cl1 Cs2 Cl2 7_445 3_665 131.4(6)
Cl1 Cs2 Cl2 8 3_665 65.5(6)
Cl1 Cs2 Cl2 9_455 3_665 80.9(5)
Cl1 Cs2 Cl2 19 3_665 121.7(5)
Cl1 Cs2 Cl2 20 3_665 65.0(5)
Cl1 Cs2 Cl2 21 3_665 78.6(6)
Cl2 Cs2 Cl2 2_545 3_665 119.85(7)
Cl2 Cs2 Cl2 1_455 3_665 119.85(7)
Cl2 Cs2 Cl2 27_445 3 106.8(5)
Cl2 Cs2 Cl2 26_455 3 13.1(5)
Cl2 Cs2 Cl2 25 3 132.9(4)
Cl1 Cs2 Cl2 7_445 3 65.5(6)
Cl1 Cs2 Cl2 8 3 131.4(6)
Cl1 Cs2 Cl2 9_455 3 80.9(5)
Cl1 Cs2 Cl2 19 3 65.0(5)
Cl1 Cs2 Cl2 20 3 121.7(5)
Cl1 Cs2 Cl2 21 3 78.6(6)
Cl2 Cs2 Cl2 2_545 3 93.7(9)
Cl2 Cs2 Cl2 1_455 3 26.2(9)
Cl2 Cs2 Cl2 3_665 3 145.9(9)
Cl2 Cs2 Cl2 27_445 . 13.1(5)
Cl2 Cs2 Cl2 26_455 . 132.9(5)
Cl2 Cs2 Cl2 25 . 106.8(5)
Cl1 Cs2 Cl2 7_445 . 80.9(5)
Cl1 Cs2 Cl2 8 . 65.5(6)
Cl1 Cs2 Cl2 9_455 . 131.4(6)
Cl1 Cs2 Cl2 19 . 78.6(6)
Cl1 Cs2 Cl2 20 . 65.0(5)
Cl1 Cs2 Cl2 21 . 121.7(5)
Cl2 Cs2 Cl2 2_545 . 26.2(9)
Cl2 Cs2 Cl2 1_455 . 145.9(9)
Cl2 Cs2 Cl2 3_665 . 93.7(9)
Cl2 Cs2 Cl2 3 . 119.85(8)
Cl2 Cs2 Cl2 27_445 2 132.9(5)
Cl2 Cs2 Cl2 26_455 2 106.8(5)
Cl2 Cs2 Cl2 25 2 13.1(5)
Cl1 Cs2 Cl2 7_445 2 131.4(6)
Cl1 Cs2 Cl2 8 2 80.9(5)
Cl1 Cs2 Cl2 9_455 2 65.5(6)
Cl1 Cs2 Cl2 19 2 121.7(5)
Cl1 Cs2 Cl2 20 2 78.6(6)
Cl1 Cs2 Cl2 21 2 65.0(5)
Cl2 Cs2 Cl2 2_545 2 145.9(9)
Cl2 Cs2 Cl2 1_455 2 93.7(9)
Cl2 Cs2 Cl2 3_665 2 26.2(9)
Cl2 Cs2 Cl2 3 2 119.85(7)
Cl2 Cs2 Cl2 . 2 119.85(7)
Cl2 Cs2 Cs2 27_445 25_445 59.92(4)
Cl2 Cs2 Cs2 26_455 25_445 59.92(4)
Cl2 Cs2 Cs2 25 25_445 173.8(7)
Cl1 Cs2 Cs2 7_445 25_445 53.31(7)
Cl1 Cs2 Cs2 8 25_445 112.02(6)
Cl1 Cs2 Cs2 9_455 25_445 112.02(6)
Cl1 Cs2 Cs2 19 25_445 51.24(7)
Cl1 Cs2 Cs2 20 25_445 103.35(6)
Cl1 Cs2 Cs2 21 25_445 103.35(6)
Cl2 Cs2 Cs2 2_545 25_445 46.8(5)
Cl2 Cs2 Cs2 1_455 25_445 73.0(5)
Cl2 Cs2 Cs2 3_665 25_445 165.6(4)
Cl2 Cs2 Cs2 3 25_445 46.8(4)
Cl2 Cs2 Cs2 . 25_445 73.0(5)
Cl2 Cs2 Cs2 2 25_445 165.6(4)
Cl2 Cs2 Cs2 27_445 25 59.92(3)
Cl2 Cs2 Cs2 26_455 25 173.8(7)
Cl2 Cs2 Cs2 25 25 59.92(3)
Cl1 Cs2 Cs2 7_445 25 112.02(6)
Cl1 Cs2 Cs2 8 25 53.31(7)
Cl1 Cs2 Cs2 9_455 25 112.02(6)
Cl1 Cs2 Cs2 19 25 103.35(6)
Cl1 Cs2 Cs2 20 25 51.24(7)
Cl1 Cs2 Cs2 21 25 103.35(6)
Cl2 Cs2 Cs2 2_545 25 73.0(5)
Cl2 Cs2 Cs2 1_455 25 165.6(4)
Cl2 Cs2 Cs2 3_665 25 46.8(4)
Cl2 Cs2 Cs2 3 25 165.6(4)
Cl2 Cs2 Cs2 . 25 46.8(5)
Cl2 Cs2 Cs2 2 25 73.0(5)
Cs2 Cs2 Cs2 25_445 25 119.560(13)
Cl2 Cs2 Cs2 27_445 25_455 173.8(7)
Cl2 Cs2 Cs2 26_455 25_455 59.92(4)
Cl2 Cs2 Cs2 25 25_455 59.92(4)
Cl1 Cs2 Cs2 7_445 25_455 112.02(6)
Cl1 Cs2 Cs2 8 25_455 112.02(6)
Cl1 Cs2 Cs2 9_455 25_455 53.31(7)
Cl1 Cs2 Cs2 19 25_455 103.35(6)
Cl1 Cs2 Cs2 20 25_455 103.35(6)
Cl1 Cs2 Cs2 21 25_455 51.24(7)
Cl2 Cs2 Cs2 2_545 25_455 165.6(4)
Cl2 Cs2 Cs2 1_455 25_455 46.8(5)
Cl2 Cs2 Cs2 3_665 25_455 73.0(5)
Cl2 Cs2 Cs2 3 25_455 73.0(5)
Cl2 Cs2 Cs2 . 25_455 165.6(4)
Cl2 Cs2 Cs2 2 25_455 46.8(5)
Cs2 Cs2 Cs2 25_445 25_455 119.558(13)
Cs2 Cs2 Cs2 25 25_455 119.558(13)
Cl2 Cs2 Yb 27_445 . 87.6(7)
Cl2 Cs2 Yb 26_455 . 87.6(7)
Cl2 Cs2 Yb 25 . 87.6(7)
Cl1 Cs2 Yb 7_445 . 139.48(7)
Cl1 Cs2 Yb 8 . 139.48(7)
Cl1 Cs2 Yb 9_455 . 139.48(7)
Cl1 Cs2 Yb 19 . 34.93(6)
Cl1 Cs2 Yb 20 . 34.93(6)
Cl1 Cs2 Yb 21 . 34.94(6)
Cl2 Cs2 Yb 2_545 . 87.8(5)
Cl2 Cs2 Yb 1_455 . 87.8(5)
Cl2 Cs2 Yb 3_665 . 87.8(5)
Cl2 Cs2 Yb 3 . 87.8(5)
Cl2 Cs2 Yb . . 87.8(5)
Cl2 Cs2 Yb 2 . 87.8(5)
Cs2 Cs2 Yb 25_445 . 86.17(6)
Cs2 Cs2 Yb 25 . 86.17(6)
Cs2 Cs2 Yb 25_455 . 86.17(6)
Cl2 Cs2 Cl2 27_445 25_545 10.4(3)
Cl2 Cs2 Cl2 26_455 25_545 109.5(3)
Cl2 Cs2 Cl2 25 25_545 130.3(3)
Cl1 Cs2 Cl2 7_445 25_545 66.4(4)
Cl1 Cs2 Cl2 8 25_545 78.7(4)
Cl1 Cs2 Cl2 9_455 25_545 131.3(4)
Cl1 Cs2 Cl2 19 25_545 66.8(4)
Cl1 Cs2 Cl2 20 25_545 77.6(4)
Cl1 Cs2 Cl2 21 25_545 122.7(4)
Cl2 Cs2 Cl2 2_545 25_545 2.8(3)
Cl2 Cs2 Cl2 1_455 25_545 122.6(2)
Cl2 Cs2 Cl2 3_665 25_545 117.2(2)
Cl2 Cs2 Cl2 3 25_545 96.4(7)
Cl2 Cs2 Cl2 . 25_545 23.5(7)
Cl2 Cs2 Cl2 2 25_545 143.3(7)
Cs2 Cs2 Cl2 25_445 25_545 49.6(3)
Cs2 Cs2 Cl2 25 25_545 70.3(3)
Cs2 Cs2 Cl2 25_455 25_545 168.3(4)
Yb Cs2 Cl2 . 25_545 88.4(4)
Yb Cl1 Cs1 . 13_554 94.93(11)
Yb Cl1 Cs2 . 13_554 166.51(15)
Cs1 Cl1 Cs2 13_554 13_554 98.55(10)
Yb Cl1 Cs2 . 19 91.06(11)
Cs1 Cl1 Cs2 13_554 19 174.01(11)
Cs2 Cl1 Cs2 13_554 19 75.45(8)
Yb Cl1 Cs1 . 25 87.99(5)
Cs1 Cl1 Cs1 13_554 25 84.67(6)
Cs2 Cl1 Cs1 13_554 25 93.25(6)
Cs2 Cl1 Cs1 19 25 95.56(6)
Yb Cl1 Cs1 . 25_455 87.99(5)
Cs1 Cl1 Cs1 13_554 25_455 84.67(6)
Cs2 Cl1 Cs1 13_554 25_455 93.25(6)
Cs2 Cl1 Cs1 19 25_455 95.56(6)
Cs1 Cl1 Cs1 25 25_455 168.23(12)
Cl2 Cl2 Cl2 26 27_445 120.0(2)
Cl2 Cl2 Cl2 26 2_545 90.002(7)
Cl2 Cl2 Cl2 27_445 2_545 30.01(12)
Cl2 Cl2 Cl2 26 3_655 30.01(12)
Cl2 Cl2 Cl2 27_445 3_655 90.003(8)
Cl2 Cl2 Cl2 2_545 3_655 60.002(3)
Cl2 Cl2 Cl2 26 25_545 60.00(2)
Cl2 Cl2 Cl2 27_445 25_545 60.00(2)
Cl2 Cl2 Cl2 2_545 25_545 30.00(3)
Cl2 Cl2 Cl2 3_655 25_545 30.01(3)
Cl2 Cl2 Cs2 26 25 120.0(2)
Cl2 Cl2 Cs2 27_445 25 120.0(2)
Cl2 Cl2 Cs2 2_545 25 149.91(6)
Cl2 Cl2 Cs2 3_655 25 149.91(6)
Cl2 Cl2 Cs2 25_545 25 178.(3)
Cl2 Cl2 Cs1 26 13_544 82.(4)
Cl2 Cl2 Cs1 27_445 13_544 82.(4)
Cl2 Cl2 Cs1 2_545 13_544 74.5(5)
Cl2 Cl2 Cs1 3_655 13_544 74.5(5)
Cl2 Cl2 Cs1 25_545 13_544 73.(2)
Cs2 Cl2 Cs1 25 13_544 105.6(9)
Cl2 Cl2 Cs1 26 31_545 80.(4)
Cl2 Cl2 Cs1 27_445 31_545 80.(4)
Cl2 Cl2 Cs1 2_545 31_545 74.6(5)
Cl2 Cl2 Cs1 3_655 31_545 74.6(5)
Cl2 Cl2 Cs1 25_545 31_545 71.7(19)
Cs2 Cl2 Cs1 25 31_545 110.3(11)
Cs1 Cl2 Cs1 13_544 31_545 144.2(11)
Cl2 Cl2 Cs2 26 1_655 46.9(5)
Cl2 Cl2 Cs2 27_445 1_655 166.5(11)
Cl2 Cl2 Cs2 2_545 1_655 136.8(5)
Cl2 Cl2 Cs2 3_655 1_655 76.9(5)
Cl2 Cl2 Cs2 25_545 1_655 106.9(4)
Cs2 Cl2 Cs2 25 1_655 73.2(5)
Cs1 Cl2 Cs2 13_544 1_655 97.3(6)
Cs1 Cl2 Cs2 31_545 1_655 93.0(6)
Cl2 Cl2 Cs2 26 . 166.5(11)
Cl2 Cl2 Cs2 27_445 . 46.9(5)
Cl2 Cl2 Cs2 2_545 . 76.9(5)
Cl2 Cl2 Cs2 3_655 . 136.8(5)
Cl2 Cl2 Cs2 25_545 . 106.9(4)
Cs2 Cl2 Cs2 25 . 73.2(5)
Cs1 Cl2 Cs2 13_544 . 97.3(6)
Cs1 Cl2 Cs2 31_545 . 93.0(6)
Cs2 Cl2 Cs2 1_655 . 145.9(9)
Cl2 Cl2 Cs2 26 25_545 10.7(9)
Cl2 Cl2 Cs2 27_445 25_545 109.6(3)
Cl2 Cl2 Cs2 2_545 25_545 79.6(3)
Cl2 Cl2 Cs2 3_655 25_545 19.7(3)
Cl2 Cl2 Cs2 25_545 25_545 49.6(3)
Cs2 Cl2 Cs2 25 25_545 130.3(3)
Cs1 Cl2 Cs2 13_544 25_545 76.9(5)
Cs1 Cl2 Cs2 31_545 25_545 80.1(5)
Cs2 Cl2 Cs2 1_655 25_545 57.4(2)
Cs2 Cl2 Cs2 . 25_545 156.5(7)
Cl2 Cl2 Cs2 26 25_445 109.6(3)
Cl2 Cl2 Cs2 27_445 25_445 10.7(9)
Cl2 Cl2 Cs2 2_545 25_445 19.7(3)
Cl2 Cl2 Cs2 3_655 25_445 79.6(3)
Cl2 Cl2 Cs2 25_545 25_445 49.6(3)
Cs2 Cl2 Cs2 25 25_445 130.3(3)
Cs1 Cl2 Cs2 13_544 25_445 76.9(5)
Cs1 Cl2 Cs2 31_545 25_445 80.1(5)
Cs2 Cl2 Cs2 1_655 25_445 156.5(7)
Cs2 Cl2 Cs2 . 25_445 57.4(2)
Cs2 Cl2 Cs2 25_545 25_445 99.1(6)

loop_
_geom_bond_atom_site_label_1
_geom_bond_atom_site_label_2
_geom_bond_site_symmetry_2
_geom_bond_distance
Yb Cl1 19 2.594(4)
Yb Cl1 20 2.594(4)
Yb Cl1 2 2.594(4)
Yb Cl1 . 2.594(4)
Yb Cl1 21 2.594(4)
Yb Cl1 3 2.594(4)
Yb Cs2 19 4.529(3)
Yb Cs2 . 4.529(3)
Yb Cs1 25_445 4.561(2)
Yb Cs1 13_444 4.561(2)
Yb Cs1 13_554 4.561(2)
Yb Cs1 25 4.561(2)
Cs1 Cl2 9 3.39(4)
Cs1 Cl2 8_445 3.39(4)
Cs1 Cl2 7_455 3.39(4)
Cs1 Cl2 33_445 3.41(4)
Cs1 Cl2 31_545 3.41(4)
Cs1 Cl2 32 3.41(4)
Cs1 Cl1 7_445 3.534(4)
Cs1 Cl1 8 3.534(4)
Cs1 Cl1 9_455 3.534(4)
Cs1 Cl1 26_445 3.843(2)
Cs1 Cl1 25 3.843(2)
Cs1 Cl1 27_445 3.843(2)
Cs1 Cl1 27 3.843(2)
Cs1 Cl1 25_455 3.843(2)
Cs1 Cl1 26_455 3.843(2)
Cs1 Yb 7_445 4.561(2)
Cs1 Yb 7 4.561(2)
Cs1 Yb 7_455 4.561(2)
Cs1 Cs1 31_445 4.974(3)
Cs1 Cs1 31 4.974(3)
Cs2 Cl2 27_445 3.37(3)
Cs2 Cl2 26_455 3.37(3)
Cs2 Cl2 25 3.37(3)
Cs2 Cl1 7_445 3.564(4)
Cs2 Cl1 8 3.564(4)
Cs2 Cl1 9_455 3.564(4)
Cs2 Cl1 19 3.665(4)
Cs2 Cl1 20 3.665(4)
Cs2 Cl1 21 3.665(4)
Cs2 Cl2 2_545 3.998(10)
Cs2 Cl2 1_455 3.998(10)
Cs2 Cl2 3_665 3.998(10)
Cs2 Cl2 3 3.998(10)
Cs2 Cl2 . 3.998(10)
Cs2 Cl2 2 3.998(10)
Cs2 Cs2 25_445 4.424(2)
Cs2 Cs2 25 4.424(2)
Cs2 Cs2 25_455 4.424(2)
Cs2 Cl2 25_545 5.02(2)
Cl1 Cs1 13_554 3.535(4)
Cl1 Cs2 13_554 3.564(4)
Cl1 Cs2 19 3.665(4)
Cl1 Cs1 25 3.843(2)
Cl1 Cs1 25_455 3.843(2)
Cl2 Cl2 26 1.05(3)
Cl2 Cl2 27_445 1.05(3)
Cl2 Cl2 2_545 1.81(6)
Cl2 Cl2 3_655 1.81(6)
Cl2 Cl2 25_545 2.09(7)
Cl2 Cs2 25 3.37(3)
Cl2 Cs1 13_544 3.39(4)
Cl2 Cs1 31_545 3.41(4)
Cl2 Cs2 1_655 3.998(10)
Cl2 Cs2 25_545 5.02(2)
Cl2 Cs2 25_445 5.02(2)
